data_4078022
loop_
_publ_author_name
'Zhang, Jie'
'Qiu, Jinshui'
'Yao, Yingming'
'Zhang, Yong'
'Wang, Yaorong'
'Shen, Qi'

_publ_section_title
;
 Synthesis and Characterization of Lanthanide Amides Bearing Aminophenoxy
 Ligands and Their Catalytic Activity for the Polymerization of Lactides
;
_journal_issue 8
_journal_name_full Organometallics
_journal_page_first 3138
_journal_paper_doi 10.1021/om300036a
_journal_volume 31
_journal_year 2012
_chemical_formula_moiety 'C60 H104 La2 N6 O4 Si4, 2(C7 H8)'
_chemical_formula_sum 'C74 H120 La2 N6 O4 Si4'
_chemical_formula_weight 1547.94
_chemical_name_systematic
; 
 ? 
;
_space_group_IT_number 2
_symmetry_cell_setting triclinic
_symmetry_Int_Tables_number 2
_symmetry_space_group_name_Hall '-P 1'
_symmetry_space_group_name_H-M 'P -1'
_atom_sites_solution_hydrogens geom
_atom_sites_solution_primary direct
_atom_sites_solution_secondary difmap
_audit_creation_method SHELXL-97
_cell_angle_alpha 108.887(3)
_cell_angle_beta 92.534(3)
_cell_angle_gamma 101.661(3)
_cell_formula_units_Z 1
_cell_length_a 10.0939(16)
_cell_length_b 14.244(3)
_cell_length_c 15.441(3)
_cell_measurement_reflns_used 9069
_cell_measurement_temperature 223(2)
_cell_measurement_theta_max 27.5
_cell_measurement_theta_min 3.1
_cell_volume 2042.7(7)
_computing_cell_refinement CrystalClear
_computing_data_collection CrystalClear
_computing_data_reduction CrystalStructure
_computing_structure_refinement 'SHELXL-97 (Sheldrick, 1997)'
_computing_structure_solution 'SHELXS-97 (Sheldrick, 1990)'
_diffrn_ambient_temperature 223(2)
_diffrn_detector_area_resol_mean 14.63
_diffrn_measured_fraction_theta_full 0.991
_diffrn_measured_fraction_theta_max 0.991
_diffrn_measurement_device_type 'Rigaku Saturn'
_diffrn_measurement_method \w
_diffrn_radiation_monochromator graphite
_diffrn_radiation_source 'fine-focus sealed tube'
_diffrn_radiation_type MoK\a
_diffrn_radiation_wavelength 0.71075
_diffrn_reflns_av_R_equivalents 0.0438
_diffrn_reflns_av_sigmaI/netI 0.0618
_diffrn_reflns_limit_h_max 10
_diffrn_reflns_limit_h_min -12
_diffrn_reflns_limit_k_max 17
_diffrn_reflns_limit_k_min -16
_diffrn_reflns_limit_l_max 18
_diffrn_reflns_limit_l_min -18
_diffrn_reflns_number 17267
_diffrn_reflns_theta_full 25.50
_diffrn_reflns_theta_max 25.50
_diffrn_reflns_theta_min 3.11
_exptl_absorpt_coefficient_mu 1.136
_exptl_absorpt_correction_T_max 0.650
_exptl_absorpt_correction_T_min 0.422
_exptl_absorpt_correction_type multi-scan
_exptl_absorpt_process_details 'Jacobson, R. (1998) Private communication'
_exptl_crystal_colour colorless
_exptl_crystal_density_diffrn 1.258
_exptl_crystal_density_method 'not measured'
_exptl_crystal_description block
_exptl_crystal_F_000 808
_exptl_crystal_size_max 0.30
_exptl_crystal_size_mid 0.25
_exptl_crystal_size_min 0.20
_refine_diff_density_max 1.161
_refine_diff_density_min -1.072
_refine_diff_density_rms 0.108
_refine_ls_extinction_method none
_refine_ls_goodness_of_fit_ref 1.071
_refine_ls_hydrogen_treatment constr
_refine_ls_matrix_type full
_refine_ls_number_parameters 381
_refine_ls_number_reflns 7523
_refine_ls_number_restraints 51
_refine_ls_restrained_S_all 1.084
_refine_ls_R_factor_all 0.0555
_refine_ls_R_factor_gt 0.0476
_refine_ls_shift/su_max 0.001
_refine_ls_shift/su_mean 0.000
_refine_ls_structure_factor_coef Fsqd
_refine_ls_weighting_details 'calc w=1/[\s^2^(Fo^2^)+(0.0717P)^2^+0.0499P] where P=(Fo^2^+2Fc^2^)/3'
_refine_ls_weighting_scheme calc
_refine_ls_wR_factor_gt 0.1197
_refine_ls_wR_factor_ref 0.1246
_reflns_number_gt 6725
_reflns_number_total 7523
_reflns_threshold_expression >2sigma(I)
_cod_data_source_file om300036a_si_001.cif
_cod_data_source_block complex6
_cod_original_cell_volume 2042.7(6)
_cod_database_code 4078022

loop_
_symmetry_equiv_pos_as_xyz
'x, y, z'
'-x, -y, -z'

loop_
_atom_site_label
_atom_site_type_symbol
_atom_site_fract_x
_atom_site_fract_y
_atom_site_fract_z
_atom_site_U_iso_or_equiv
_atom_site_adp_type
_atom_site_occupancy
_atom_site_symmetry_multiplicity
_atom_site_calc_flag
_atom_site_refinement_flags
_atom_site_disorder_assembly
_atom_site_disorder_group
La1 La 0.98252(2) 0.111170(17) 0.462842(16) 0.02587(11) Uani 1 1 d . . .
Si1 Si 0.73269(14) 0.19354(11) 0.33903(10) 0.0414(3) Uani 1 1 d . . .
Si2 Si 0.95798(17) 0.11880(12) 0.24073(10) 0.0464(4) Uani 1 1 d . . .
O1 O 0.8961(3) 0.2083(2) 0.5808(2) 0.0324(7) Uani 1 1 d . . .
O2 O 1.1735(3) 0.2738(2) 0.4862(3) 0.0448(8) Uani 1 1 d . . .
N1 N 0.8177(3) -0.0125(3) 0.5235(2) 0.0266(8) Uani 1 1 d . . .
N2 N 0.8694(4) -0.0937(3) 0.3825(2) 0.0272(8) Uani 1 1 d . . .
N3 N 0.8733(4) 0.1438(3) 0.3357(3) 0.0356(9) Uani 1 1 d . . .
C1 C 0.8517(4) 0.2090(3) 0.6618(3) 0.0298(10) Uani 1 1 d . . .
C2 C 0.8817(5) 0.2985(3) 0.7411(3) 0.0354(11) Uani 1 1 d . . .
C3 C 0.8371(5) 0.2907(4) 0.8235(3) 0.0400(11) Uani 1 1 d . . .
H3 H 0.8592 0.3494 0.8765 0.048 Uiso 1 1 calc R . .
C4 C 0.7626(5) 0.2020(4) 0.8318(3) 0.0375(11) Uani 1 1 d . . .
C5 C 0.7289(5) 0.1169(3) 0.7522(3) 0.0328(10) Uani 1 1 d . . .
H5 H 0.6756 0.0561 0.7555 0.039 Uiso 1 1 calc R . .
C6 C 0.7706(4) 0.1179(3) 0.6681(3) 0.0303(10) Uani 1 1 d . . .
C7 C 0.7163(4) 0.0256(3) 0.5834(3) 0.0294(9) Uani 1 1 d . . .
H7A H 0.6687 -0.0297 0.6031 0.035 Uiso 1 1 calc R . .
H7B H 0.6488 0.0419 0.5464 0.035 Uiso 1 1 calc R . .
C8 C 0.7669(4) -0.0738(3) 0.4358(3) 0.0263(9) Uani 1 1 d . . .
C9 C 0.6280(4) -0.1142(3) 0.3976(3) 0.0324(10) Uani 1 1 d . . .
H9 H 0.5574 -0.1004 0.4340 0.039 Uiso 1 1 calc R . .
C10 C 0.6000(5) -0.1738(4) 0.3064(3) 0.0409(12) Uani 1 1 d . . .
H10 H 0.5090 -0.2008 0.2795 0.049 Uiso 1 1 calc R . .
C11 C 0.7058(5) -0.1947(4) 0.2531(3) 0.0422(12) Uani 1 1 d . . .
H11 H 0.6870 -0.2361 0.1906 0.051 Uiso 1 1 calc R . .
C12 C 0.8359(5) -0.1542(4) 0.2932(3) 0.0365(11) Uani 1 1 d . . .
H12 H 0.9066 -0.1689 0.2571 0.044 Uiso 1 1 calc R . .
C13 C 0.9587(6) 0.4009(3) 0.7353(4) 0.0455(13) Uani 1 1 d . . .
C14 C 0.9727(8) 0.4885(4) 0.8278(4) 0.072(2) Uani 1 1 d . . .
H14A H 1.0239 0.4743 0.8749 0.109 Uiso 1 1 calc R . .
H14B H 0.8828 0.4944 0.8454 0.109 Uiso 1 1 calc R . .
H14C H 1.0201 0.5518 0.8214 0.109 Uiso 1 1 calc R . .
C15 C 0.8825(7) 0.4276(4) 0.6629(4) 0.0551(15) Uani 1 1 d . . .
H15A H 0.9304 0.4929 0.6607 0.083 Uiso 1 1 calc R . .
H15B H 0.7913 0.4314 0.6786 0.083 Uiso 1 1 calc R . .
H15C H 0.8770 0.3754 0.6032 0.083 Uiso 1 1 calc R . .
C16 C 1.1033(6) 0.3945(4) 0.7128(4) 0.0545(15) Uani 1 1 d . . .
H16A H 1.1518 0.3813 0.7617 0.082 Uiso 1 1 calc R . .
H16B H 1.1506 0.4585 0.7076 0.082 Uiso 1 1 calc R . .
H16C H 1.0993 0.3397 0.6550 0.082 Uiso 1 1 calc R . .
C17 C 0.7167(6) 0.1972(4) 0.9240(3) 0.0454(12) Uani 1 1 d . . .
C18 C 0.5606(8) 0.1835(8) 0.9184(5) 0.105(3) Uani 1 1 d . . .
H18A H 0.5294 0.1729 0.9737 0.158 Uiso 1 1 calc R . .
H18B H 0.5177 0.1250 0.8649 0.158 Uiso 1 1 calc R . .
H18C H 0.5366 0.2441 0.9129 0.158 Uiso 1 1 calc R . .
C19 C 0.7775(9) 0.2905(6) 1.0042(4) 0.088(2) Uani 1 1 d . . .
H19A H 0.8751 0.3089 1.0029 0.132 Uiso 1 1 calc R . .
H19B H 0.7596 0.2774 1.0610 0.132 Uiso 1 1 calc R . .
H19C H 0.7376 0.3460 1.0012 0.132 Uiso 1 1 calc R . .
C20 C 0.7522(10) 0.1067(6) 0.9431(5) 0.101(3) Uani 1 1 d . . .
H20A H 0.8490 0.1105 0.9409 0.151 Uiso 1 1 calc R . .
H20B H 0.7011 0.0441 0.8969 0.151 Uiso 1 1 calc R . .
H20C H 0.7293 0.1077 1.0037 0.151 Uiso 1 1 calc R . .
C21 C 0.6259(6) 0.1678(5) 0.4288(5) 0.0613(16) Uani 1 1 d . . .
H21A H 0.6035 0.0952 0.4183 0.092 Uiso 1 1 calc R . .
H21B H 0.5427 0.1912 0.4251 0.092 Uiso 1 1 calc R . .
H21C H 0.6763 0.2038 0.4895 0.092 Uiso 1 1 calc R . .
C22 C 0.6167(7) 0.1404(6) 0.2279(5) 0.087(2) Uani 1 1 d . . .
H22A H 0.6628 0.1608 0.1808 0.130 Uiso 1 1 calc R . .
H22B H 0.5348 0.1664 0.2364 0.130 Uiso 1 1 calc R . .
H22C H 0.5927 0.0667 0.2090 0.130 Uiso 1 1 calc R . .
C23 C 0.7767(7) 0.3354(4) 0.3676(5) 0.0658(17) Uani 1 1 d . . .
H23A H 0.8338 0.3671 0.4263 0.099 Uiso 1 1 calc R . .
H23B H 0.6937 0.3603 0.3715 0.099 Uiso 1 1 calc R . .
H23C H 0.8252 0.3521 0.3198 0.099 Uiso 1 1 calc R . .
C24 C 1.0015(7) 0.2276(5) 0.1967(4) 0.0690(18) Uani 1 1 d . . .
H24A H 0.9190 0.2479 0.1833 0.103 Uiso 1 1 calc R . .
H24B H 1.0448 0.2068 0.1409 0.103 Uiso 1 1 calc R . .
H24C H 1.0634 0.2847 0.2430 0.103 Uiso 1 1 calc R . .
C25 C 1.1245(7) 0.0902(5) 0.2730(4) 0.0664(18) Uani 1 1 d . . .
H25A H 1.1786 0.1490 0.3220 0.100 Uiso 1 1 calc R . .
H25B H 1.1741 0.0749 0.2197 0.100 Uiso 1 1 calc R . .
H25C H 1.1062 0.0321 0.2939 0.100 Uiso 1 1 calc R . .
C26 C 0.8681(8) 0.0044(5) 0.1404(4) 0.075(2) Uani 1 1 d . . .
H26A H 0.8441 -0.0541 0.1604 0.113 Uiso 1 1 calc R . .
H26B H 0.9276 -0.0095 0.0925 0.113 Uiso 1 1 calc R . .
H26C H 0.7860 0.0177 0.1164 0.113 Uiso 1 1 calc R . .
C27 C 1.1476(6) 0.3591(5) 0.4629(6) 0.0741(10) Uani 1 1 d . . .
H27A H 1.1163 0.4067 0.5148 0.089 Uiso 1 1 calc R . .
H27B H 1.0784 0.3360 0.4093 0.089 Uiso 1 1 calc R . .
C28 C 1.2807(6) 0.4080(5) 0.4415(6) 0.0741(10) Uani 1 1 d . . .
H28A H 1.2911 0.3777 0.3762 0.089 Uiso 1 1 calc R . .
H28B H 1.2891 0.4814 0.4563 0.089 Uiso 1 1 calc R . .
C29 C 1.3822(6) 0.3883(5) 0.5000(6) 0.0741(10) Uani 1 1 d . . .
H29A H 1.4093 0.4455 0.5582 0.089 Uiso 1 1 calc R . .
H29B H 1.4634 0.3786 0.4688 0.089 Uiso 1 1 calc R . .
C30 C 1.3157(6) 0.2942(5) 0.5170(6) 0.0741(10) Uani 1 1 d . . .
H30A H 1.3545 0.2371 0.4830 0.089 Uiso 1 1 calc R . .
H30B H 1.3291 0.3039 0.5829 0.089 Uiso 1 1 calc R . .
C31 C 0.3174(17) 0.3901(16) 0.0581(12) 0.155(3) Uiso 0.50 1 d PD A 1
C31' C 0.4105(18) 0.4223(17) 0.1321(12) 0.155(3) Uiso 0.50 1 d PD B 2
C32 C 0.3208(19) 0.3045(17) 0.0829(13) 0.155(3) Uiso 0.50 1 d PD A 1
C32' C 0.3585(18) 0.3182(16) 0.1131(13) 0.155(3) Uiso 0.50 1 d PD B 2
C33 C 0.416(2) 0.3214(17) 0.1596(16) 0.155(3) Uiso 0.50 1 d PD A 1
C33' C 0.256(2) 0.2671(16) 0.0343(16) 0.155(3) Uiso 0.50 1 d PD B 2
C34 C 0.497(3) 0.4169(18) 0.2080(16) 0.155(3) Uiso 0.50 1 d PD A 1
C34' C 0.212(2) 0.3246(18) -0.0133(17) 0.155(3) Uiso 0.50 1 d PD B 2
C35 C 0.496(3) 0.5053(16) 0.1867(17) 0.155(3) Uiso 0.50 1 d PD A 1
C35' C 0.276(3) 0.4239(18) -0.0062(16) 0.155(3) Uiso 0.50 1 d PD B 2
C36 C 0.401(3) 0.4849(16) 0.1110(17) 0.155(3) Uiso 0.50 1 d PD A 1
C36' C 0.374(3) 0.4715(17) 0.0729(17) 0.155(3) Uiso 0.50 1 d PD B 2
C37 C 0.214(3) 0.373(2) -0.0256(17) 0.155(3) Uiso 0.50 1 d PD A 1
C37' C 0.516(3) 0.4830(18) 0.2181(18) 0.155(3) Uiso 0.50 1 d PD B 2

loop_
_atom_site_aniso_label
_atom_site_aniso_U_11
_atom_site_aniso_U_22
_atom_site_aniso_U_33
_atom_site_aniso_U_23
_atom_site_aniso_U_13
_atom_site_aniso_U_12
La1 0.02301(16) 0.02486(15) 0.03297(17) 0.01311(11) 0.00724(11) 0.00633(11)
Si1 0.0317(7) 0.0451(8) 0.0550(8) 0.0265(7) 0.0023(6) 0.0104(6)
Si2 0.0583(10) 0.0540(9) 0.0414(8) 0.0274(7) 0.0134(7) 0.0247(7)
O1 0.0384(18) 0.0249(15) 0.0343(16) 0.0081(13) 0.0086(14) 0.0101(13)
O2 0.0308(18) 0.0360(18) 0.072(2) 0.0263(18) 0.0084(17) 0.0035(15)
N1 0.0226(18) 0.0293(18) 0.0288(18) 0.0099(15) 0.0083(15) 0.0068(15)
N2 0.0246(19) 0.0294(18) 0.0297(19) 0.0106(16) 0.0087(15) 0.0085(15)
N3 0.037(2) 0.035(2) 0.039(2) 0.0176(18) 0.0063(18) 0.0107(17)
C1 0.028(2) 0.029(2) 0.034(2) 0.0104(19) 0.0069(19) 0.0110(19)
C2 0.039(3) 0.027(2) 0.040(3) 0.008(2) 0.003(2) 0.012(2)
C3 0.048(3) 0.035(3) 0.034(2) 0.004(2) 0.003(2) 0.016(2)
C4 0.038(3) 0.045(3) 0.033(2) 0.012(2) 0.006(2) 0.016(2)
C5 0.029(2) 0.036(2) 0.037(2) 0.016(2) 0.011(2) 0.010(2)
C6 0.025(2) 0.033(2) 0.037(2) 0.012(2) 0.0062(19) 0.0133(19)
C7 0.023(2) 0.032(2) 0.033(2) 0.0088(19) 0.0071(18) 0.0083(18)
C8 0.023(2) 0.026(2) 0.033(2) 0.0134(18) 0.0081(18) 0.0067(17)
C9 0.024(2) 0.034(2) 0.039(2) 0.012(2) 0.0023(19) 0.0068(19)
C10 0.032(3) 0.040(3) 0.043(3) 0.009(2) -0.006(2) 0.004(2)
C11 0.045(3) 0.049(3) 0.029(2) 0.006(2) -0.001(2) 0.014(2)
C12 0.040(3) 0.040(3) 0.034(2) 0.012(2) 0.014(2) 0.016(2)
C13 0.057(3) 0.025(2) 0.049(3) 0.006(2) 0.008(3) 0.006(2)
C14 0.112(6) 0.030(3) 0.059(4) 0.004(3) 0.003(4) 0.002(3)
C15 0.074(4) 0.037(3) 0.059(3) 0.022(3) 0.005(3) 0.015(3)
C16 0.051(3) 0.036(3) 0.070(4) 0.015(3) -0.001(3) 0.000(2)
C17 0.053(3) 0.054(3) 0.031(2) 0.014(2) 0.006(2) 0.016(3)
C18 0.080(6) 0.186(10) 0.056(4) 0.046(5) 0.030(4) 0.033(6)
C19 0.134(7) 0.085(5) 0.041(3) 0.017(3) 0.022(4) 0.019(5)
C20 0.163(9) 0.110(6) 0.055(4) 0.042(4) 0.039(5) 0.061(6)
C21 0.040(3) 0.070(4) 0.092(5) 0.045(4) 0.022(3) 0.019(3)
C22 0.061(4) 0.120(6) 0.079(5) 0.031(5) -0.023(4) 0.031(4)
C23 0.062(4) 0.052(3) 0.103(5) 0.043(4) 0.021(4) 0.026(3)
C24 0.077(5) 0.087(5) 0.071(4) 0.057(4) 0.025(3) 0.026(4)
C25 0.075(4) 0.096(5) 0.055(4) 0.037(4) 0.031(3) 0.055(4)
C26 0.121(6) 0.069(4) 0.042(3) 0.020(3) 0.014(4) 0.034(4)
C27 0.0421(17) 0.064(2) 0.132(3) 0.060(2) 0.0053(18) 0.0021(14)
C28 0.0421(17) 0.064(2) 0.132(3) 0.060(2) 0.0053(18) 0.0021(14)
C29 0.0421(17) 0.064(2) 0.132(3) 0.060(2) 0.0053(18) 0.0021(14)
C30 0.0421(17) 0.064(2) 0.132(3) 0.060(2) 0.0053(18) 0.0021(14)

loop_
_atom_type_symbol
_atom_type_description
_atom_type_scat_dispersion_real
_atom_type_scat_dispersion_imag
_atom_type_scat_source
C C 0.0033 0.0016 'International Tables Vol C Tables 4.2.6.8 and 6.1.1.4'
H H 0.0000 0.0000 'International Tables Vol C Tables 4.2.6.8 and 6.1.1.4'
N N 0.0061 0.0033 'International Tables Vol C Tables 4.2.6.8 and 6.1.1.4'
O O 0.0106 0.0060 'International Tables Vol C Tables 4.2.6.8 and 6.1.1.4'
La La -0.2871 2.4523 'International Tables Vol C Tables 4.2.6.8 and 6.1.1.4'
Si Si 0.0817 0.0704 'International Tables Vol C Tables 4.2.6.8 and 6.1.1.4'

loop_
_geom_angle_atom_site_label_1
_geom_angle_atom_site_label_2
_geom_angle_atom_site_label_3
_geom_angle
_geom_angle_site_symmetry_1
_geom_angle_site_symmetry_3
O1 La1 N3 100.25(12) . .
O1 La1 N1 73.36(11) . .
N3 La1 N1 112.51(12) . .
O1 La1 O2 86.26(11) . .
N3 La1 O2 88.37(12) . .
N1 La1 O2 152.78(12) . .
O1 La1 N1 125.78(10) . 2_756
N3 La1 N1 133.40(12) . 2_756
N1 La1 N1 89.65(11) . 2_756
O2 La1 N1 87.84(10) . 2_756
O1 La1 N2 121.19(11) . .
N3 La1 N2 90.27(11) . .
N1 La1 N2 49.68(10) . .
O2 La1 N2 152.26(11) . .
N1 La1 N2 73.18(10) 2_756 .
O1 La1 N2 78.37(10) . 2_756
N3 La1 N2 173.88(11) . 2_756
N1 La1 N2 72.95(10) . 2_756
O2 La1 N2 85.59(10) . 2_756
N1 La1 N2 47.44(10) 2_756 2_756
N2 La1 N2 95.55(9) . 2_756
O1 La1 C8 94.03(11) . .
N3 La1 C8 91.67(12) . .
N1 La1 C8 27.38(11) . .
O2 La1 C8 179.70(12) . .
N1 La1 C8 91.91(11) 2_756 .
N2 La1 C8 27.44(11) . .
N2 La1 C8 94.37(10) 2_756 .
O1 La1 Si2 124.94(8) . .
N3 La1 Si2 26.93(10) . .
N1 La1 Si2 125.79(8) . .
O2 La1 Si2 80.66(9) . .
N1 La1 Si2 106.98(8) 2_756 .
N2 La1 Si2 85.68(8) . .
N2 La1 Si2 151.60(8) 2_756 .
C8 La1 Si2 99.25(8) . .
O1 La1 La1 102.93(7) . 2_756
N3 La1 La1 139.35(9) . 2_756
N1 La1 La1 46.07(8) . 2_756
O2 La1 La1 125.86(7) . 2_756
N1 La1 La1 43.57(7) 2_756 2_756
N2 La1 La1 49.12(7) . 2_756
N2 La1 La1 46.42(7) 2_756 2_756
C8 La1 La1 53.98(8) . 2_756
Si2 La1 La1 127.84(3) . 2_756
N3 Si1 C22 113.8(3) . .
N3 Si1 C23 112.7(2) . .
C22 Si1 C23 106.1(3) . .
N3 Si1 C21 111.4(2) . .
C22 Si1 C21 106.0(3) . .
C23 Si1 C21 106.4(3) . .
N3 Si2 C24 114.0(3) . .
N3 Si2 C26 114.8(3) . .
C24 Si2 C26 106.9(3) . .
N3 Si2 C25 108.0(2) . .
C24 Si2 C25 106.8(3) . .
C26 Si2 C25 105.7(3) . .
N3 Si2 La1 40.16(13) . .
C24 Si2 La1 131.2(2) . .
C26 Si2 La1 121.4(2) . .
C25 Si2 La1 68.16(18) . .
C1 O1 La1 140.8(3) . .
C30 O2 C27 108.5(4) . .
C30 O2 La1 129.4(3) . .
C27 O2 La1 122.0(3) . .
C8 N1 C7 115.5(3) . .
C8 N1 La1 91.0(2) . .
C7 N1 La1 119.7(3) . .
C8 N1 La1 94.8(2) . 2_756
C7 N1 La1 134.9(3) . 2_756
La1 N1 La1 90.35(11) . 2_756
C12 N2 C8 118.6(4) . .
C12 N2 La1 131.8(3) . .
C8 N2 La1 84.9(2) . .
C12 N2 La1 133.3(3) . 2_756
C8 N2 La1 88.3(2) . 2_756
La1 N2 La1 84.45(9) . 2_756
Si2 N3 Si1 121.4(2) . .
Si2 N3 La1 112.91(19) . .
Si1 N3 La1 125.5(2) . .
O1 C1 C2 121.9(4) . .
O1 C1 C6 119.2(4) . .
C2 C1 C6 118.9(4) . .
C3 C2 C1 117.8(4) . .
C3 C2 C13 121.5(4) . .
C1 C2 C13 120.6(4) . .
C4 C3 C2 124.0(4) . .
C4 C3 H3 118.0 . .
C2 C3 H3 118.0 . .
C3 C4 C5 117.0(4) . .
C3 C4 C17 122.0(4) . .
C5 C4 C17 121.0(4) . .
C6 C5 C4 122.6(4) . .
C6 C5 H5 118.7 . .
C4 C5 H5 118.7 . .
C5 C6 C1 119.5(4) . .
C5 C6 C7 118.9(4) . .
C1 C6 C7 121.2(4) . .
N1 C7 C6 116.4(4) . .
N1 C7 H7A 108.2 . .
C6 C7 H7A 108.2 . .
N1 C7 H7B 108.2 . .
C6 C7 H7B 108.2 . .
H7A C7 H7B 107.3 . .
N1 C8 N2 111.1(4) . .
N1 C8 C9 128.2(4) . .
N2 C8 C9 120.6(4) . .
N1 C8 La1 61.6(2) . .
N2 C8 La1 67.7(2) . .
C9 C8 La1 138.5(3) . .
C10 C9 C8 118.3(4) . .
C10 C9 H9 120.8 . .
C8 C9 H9 120.8 . .
C9 C10 C11 120.4(4) . .
C9 C10 H10 119.8 . .
C11 C10 H10 119.8 . .
C12 C11 C10 118.7(4) . .
C12 C11 H11 120.7 . .
C10 C11 H11 120.7 . .
N2 C12 C11 123.4(5) . .
N2 C12 H12 118.3 . .
C11 C12 H12 118.3 . .
C15 C13 C16 110.9(5) . .
C15 C13 C2 109.9(4) . .
C16 C13 C2 109.7(4) . .
C15 C13 C14 107.9(5) . .
C16 C13 C14 106.7(5) . .
C2 C13 C14 111.7(5) . .
C13 C14 H14A 109.5 . .
C13 C14 H14B 109.5 . .
H14A C14 H14B 109.5 . .
C13 C14 H14C 109.5 . .
H14A C14 H14C 109.5 . .
H14B C14 H14C 109.5 . .
C13 C15 H15A 109.5 . .
C13 C15 H15B 109.5 . .
H15A C15 H15B 109.5 . .
C13 C15 H15C 109.5 . .
H15A C15 H15C 109.5 . .
H15B C15 H15C 109.5 . .
C13 C16 H16A 109.5 . .
C13 C16 H16B 109.5 . .
H16A C16 H16B 109.5 . .
C13 C16 H16C 109.5 . .
H16A C16 H16C 109.5 . .
H16B C16 H16C 109.5 . .
C19 C17 C20 108.1(5) . .
C19 C17 C4 113.8(5) . .
C20 C17 C4 110.4(5) . .
C19 C17 C18 107.3(6) . .
C20 C17 C18 108.3(7) . .
C4 C17 C18 108.8(4) . .
C17 C18 H18A 109.5 . .
C17 C18 H18B 109.5 . .
H18A C18 H18B 109.5 . .
C17 C18 H18C 109.5 . .
H18A C18 H18C 109.5 . .
H18B C18 H18C 109.5 . .
C17 C19 H19A 109.5 . .
C17 C19 H19B 109.5 . .
H19A C19 H19B 109.5 . .
C17 C19 H19C 109.5 . .
H19A C19 H19C 109.5 . .
H19B C19 H19C 109.5 . .
C17 C20 H20A 109.5 . .
C17 C20 H20B 109.5 . .
H20A C20 H20B 109.5 . .
C17 C20 H20C 109.5 . .
H20A C20 H20C 109.5 . .
H20B C20 H20C 109.5 . .
Si1 C21 H21A 109.5 . .
Si1 C21 H21B 109.5 . .
H21A C21 H21B 109.5 . .
Si1 C21 H21C 109.5 . .
H21A C21 H21C 109.5 . .
H21B C21 H21C 109.5 . .
Si1 C22 H22A 109.5 . .
Si1 C22 H22B 109.5 . .
H22A C22 H22B 109.5 . .
Si1 C22 H22C 109.5 . .
H22A C22 H22C 109.5 . .
H22B C22 H22C 109.5 . .
Si1 C23 H23A 109.5 . .
Si1 C23 H23B 109.5 . .
H23A C23 H23B 109.5 . .
Si1 C23 H23C 109.5 . .
H23A C23 H23C 109.5 . .
H23B C23 H23C 109.5 . .
Si2 C24 H24A 109.5 . .
Si2 C24 H24B 109.5 . .
H24A C24 H24B 109.5 . .
Si2 C24 H24C 109.5 . .
H24A C24 H24C 109.5 . .
H24B C24 H24C 109.5 . .
Si2 C25 H25A 109.5 . .
Si2 C25 H25B 109.5 . .
H25A C25 H25B 109.5 . .
Si2 C25 H25C 109.5 . .
H25A C25 H25C 109.5 . .
H25B C25 H25C 109.5 . .
Si2 C26 H26A 109.5 . .
Si2 C26 H26B 109.5 . .
H26A C26 H26B 109.5 . .
Si2 C26 H26C 109.5 . .
H26A C26 H26C 109.5 . .
H26B C26 H26C 109.5 . .
O2 C27 C28 104.9(5) . .
O2 C27 H27A 110.8 . .
C28 C27 H27A 110.8 . .
O2 C27 H27B 110.8 . .
C28 C27 H27B 110.8 . .
H27A C27 H27B 108.8 . .
C29 C28 C27 104.4(5) . .
C29 C28 H28A 110.9 . .
C27 C28 H28A 110.9 . .
C29 C28 H28B 110.9 . .
C27 C28 H28B 110.9 . .
H28A C28 H28B 108.9 . .
C28 C29 C30 106.0(5) . .
C28 C29 H29A 110.5 . .
C30 C29 H29A 110.5 . .
C28 C29 H29B 110.5 . .
C30 C29 H29B 110.5 . .
H29A C29 H29B 108.7 . .
O2 C30 C29 107.0(5) . .
O2 C30 H30A 110.3 . .
C29 C30 H30A 110.3 . .
O2 C30 H30B 110.3 . .
C29 C30 H30B 110.3 . .
H30A C30 H30B 108.6 . .
C32 C31 C36 119.6(17) . .
C32 C31 C37 116.1(16) . .
C36 C31 C37 124(2) . .
C32' C31' C36' 121.2(17) . .
C32' C31' C37' 119.3(16) . .
C36' C31' C37' 119.5(19) . .
C31 C32 C33 115.3(17) . .
C31' C32' C33' 116.4(17) . .
C34 C33 C32 122.0(18) . .
C34' C33' C32' 118.6(18) . .
C33 C34 C35 125.0(19) . .
C33' C34' C35' 125.9(19) . .
C36 C35 C34 110.9(18) . .
C34' C35' C36' 112.0(17) . .
C35 C36 C31 127.1(19) . .
C31' C36' C35' 124.1(18) . .

loop_
_geom_bond_atom_site_label_1
_geom_bond_atom_site_label_2
_geom_bond_distance
_geom_bond_site_symmetry_2
La1 O1 2.234(3) .
La1 N3 2.427(4) .
La1 N1 2.601(3) .
La1 O2 2.609(3) .
La1 N1 2.718(3) 2_756
La1 N2 2.747(3) .
La1 N2 2.867(3) 2_756
La1 C8 2.957(4) .
La1 Si2 3.4660(15) .
La1 La1 3.7736(7) 2_756
Si1 N3 1.706(4) .
Si1 C22 1.874(6) .
Si1 C23 1.875(6) .
Si1 C21 1.877(6) .
Si2 N3 1.704(4) .
Si2 C24 1.868(6) .
Si2 C26 1.877(6) .
Si2 C25 1.890(6) .
O1 C1 1.344(5) .
O2 C30 1.432(7) .
O2 C27 1.441(7) .
N1 C8 1.361(5) .
N1 C7 1.477(6) .
N1 La1 2.718(3) 2_756
N2 C12 1.353(6) .
N2 C8 1.368(6) .
N2 La1 2.867(3) 2_756
C1 C2 1.421(6) .
C1 C6 1.422(6) .
C2 C3 1.399(7) .
C2 C13 1.540(7) .
C3 C4 1.380(7) .
C3 H3 0.9400 .
C4 C5 1.388(6) .
C4 C17 1.536(7) .
C5 C6 1.386(6) .
C5 H5 0.9400 .
C6 C7 1.507(6) .
C7 H7A 0.9800 .
C7 H7B 0.9800 .
C8 C9 1.423(6) .
C9 C10 1.370(6) .
C9 H9 0.9400 .
C10 C11 1.399(7) .
C10 H10 0.9400 .
C11 C12 1.353(7) .
C11 H11 0.9400 .
C12 H12 0.9400 .
C13 C15 1.517(7) .
C13 C16 1.529(8) .
C13 C14 1.541(7) .
C14 H14A 0.9700 .
C14 H14B 0.9700 .
C14 H14C 0.9700 .
C15 H15A 0.9700 .
C15 H15B 0.9700 .
C15 H15C 0.9700 .
C16 H16A 0.9700 .
C16 H16B 0.9700 .
C16 H16C 0.9700 .
C17 C19 1.489(8) .
C17 C20 1.516(9) .
C17 C18 1.542(9) .
C18 H18A 0.9700 .
C18 H18B 0.9700 .
C18 H18C 0.9700 .
C19 H19A 0.9700 .
C19 H19B 0.9700 .
C19 H19C 0.9700 .
C20 H20A 0.9700 .
C20 H20B 0.9700 .
C20 H20C 0.9700 .
C21 H21A 0.9700 .
C21 H21B 0.9700 .
C21 H21C 0.9700 .
C22 H22A 0.9700 .
C22 H22B 0.9700 .
C22 H22C 0.9700 .
C23 H23A 0.9700 .
C23 H23B 0.9700 .
C23 H23C 0.9700 .
C24 H24A 0.9700 .
C24 H24B 0.9700 .
C24 H24C 0.9700 .
C25 H25A 0.9700 .
C25 H25B 0.9700 .
C25 H25C 0.9700 .
C26 H26A 0.9700 .
C26 H26B 0.9700 .
C26 H26C 0.9700 .
C27 C28 1.486(8) .
C27 H27A 0.9800 .
C27 H27B 0.9800 .
C28 C29 1.464(9) .
C28 H28A 0.9800 .
C28 H28B 0.9800 .
C29 C30 1.483(8) .
C29 H29A 0.9800 .
C29 H29B 0.9800 .
C30 H30A 0.9800 .
C30 H30B 0.9800 .
C31 C32 1.397(16) .
C31 C36 1.401(13) .
C31 C37 1.549(17) .
C31' C32' 1.397(16) .
C31' C36' 1.400(13) .
C31' C37' 1.548(17) .
C32 C33 1.415(16) .
C32' C33' 1.447(16) .
C33 C34 1.384(17) .
C33' C34' 1.385(16) .
C34 C35 1.400(13) .
C34' C35' 1.400(17) .
C35 C36 1.395(17) .
C35' C36' 1.416(17) .
